data_7205159
loop_
_publ_author_name
'Li, Yan'
'Yang, Weiping'
'Chen, Yuanyin'
'Gong, Shuling'

_publ_section_title
;
 Pendant orientation and its influence on the formation of
 hydrogen-bonded thiacalixarene nanotubes
;
_journal_issue 1
_journal_name_full CrystEngComm
_journal_page_first 259
_journal_paper_doi 10.1039/c0ce00129e
_journal_volume 13
_journal_year 2011
_chemical_formula_moiety 'C51 H62 N6 O12 S4, 1.17 (CH3OH), 0.67 (CH2Cl2)'
_chemical_formula_sum 'C52.84 H68.02 Cl1.34 N6 O13.17 S4'
_chemical_formula_weight 1173.63
_chemical_name_systematic
;
?
;
_space_group_IT_number 148
_symmetry_cell_setting trigonal
_symmetry_space_group_name_Hall '-R 3'
_symmetry_space_group_name_H-M 'R -3 :H'
_atom_sites_solution_hydrogens geom
_atom_sites_solution_primary direct
_atom_sites_solution_secondary difmap
_audit_creation_method SHELXL-97
_cell_angle_alpha 90.00
_cell_angle_beta 90.00
_cell_angle_gamma 120.00
_cell_formula_units_Z 18
_cell_length_a 20.3779(12)
_cell_length_b 20.3779(12)
_cell_length_c 76.563(9)
_cell_measurement_reflns_used 3518
_cell_measurement_temperature 298(2)
_cell_measurement_theta_max 17.84
_cell_measurement_theta_min 2.19
_cell_volume 27534(4)
_computing_cell_refinement 'Bruker SMART'
_computing_data_collection 'Bruker SMART'
_computing_data_reduction 'Bruker SAINT'
_computing_molecular_graphics 'Bruker SHELXTL'
_computing_publication_material 'Bruker SHELXTL'
_computing_structure_refinement 'SHELXL-97 (Sheldrick, 1997)'
_computing_structure_solution 'SHELXS-97 (Sheldrick, 1990)'
_diffrn_ambient_temperature 298(2)
_diffrn_measured_fraction_theta_full 1.000
_diffrn_measured_fraction_theta_max 1.000
_diffrn_measurement_device_type 'CCD area detector'
_diffrn_measurement_method 'phi and omega scans'
_diffrn_radiation_monochromator graphite
_diffrn_radiation_source 'fine-focus sealed tube'
_diffrn_radiation_type MoK\a
_diffrn_radiation_wavelength 0.71073
_diffrn_reflns_av_R_equivalents 0.1200
_diffrn_reflns_av_sigmaI/netI 0.1373
_diffrn_reflns_limit_h_max 12
_diffrn_reflns_limit_h_min -24
_diffrn_reflns_limit_k_max 24
_diffrn_reflns_limit_k_min 0
_diffrn_reflns_limit_l_max 90
_diffrn_reflns_limit_l_min 0
_diffrn_reflns_number 46006
_diffrn_reflns_theta_full 25.00
_diffrn_reflns_theta_max 25.00
_diffrn_reflns_theta_min 1.76
_exptl_absorpt_coefficient_mu 0.213
_exptl_absorpt_correction_type none
_exptl_crystal_colour colorless
_exptl_crystal_density_diffrn 1.172
_exptl_crystal_density_method 'not measured'
_exptl_crystal_description plate
_exptl_crystal_F_000 11131
_exptl_crystal_size_max 0.30
_exptl_crystal_size_mid 0.20
_exptl_crystal_size_min 0.05
_platon_squeeze_details
;
During the refinement, the potential methanol and
dichloromethane molecules are seriously disordered.
During the final refinement, the contribution of the solvent
molecules to the crystal structure is treated by using the
Platon/SQUEEZE procedure. Check using platon shows
that there are 4446.0 \%A^3^ volumes in the unit
cell (approximately 871 electrons, i.e. ca. 21 methanol
and 12 CH~2~Cl~2~ molecules based on the solvents
we have used and each host molecule was distributed 1.17
methanol and 0.67 CH~2~Cl~2~ molecules). So the suitable
formula should be
C~51~ H~62~ N~6~ O~12~ S~4.(MeOH)~1.17~.(CH~2~Cl~2~)~0.67~.
Some related items (i.e. D(calc), F000 & Mol.Wght ) have
been added in the cif file.
;
_refine_diff_density_max 0.308
_refine_diff_density_min -0.294
_refine_diff_density_rms 0.046
_refine_ls_extinction_method none
_refine_ls_goodness_of_fit_ref 0.809
_refine_ls_hydrogen_treatment constr
_refine_ls_matrix_type full
_refine_ls_number_parameters 763
_refine_ls_number_reflns 10797
_refine_ls_number_restraints 36
_refine_ls_restrained_S_all 0.820
_refine_ls_R_factor_all 0.1431
_refine_ls_R_factor_gt 0.0638
_refine_ls_shift/su_max 0.000
_refine_ls_shift/su_mean 0.000
_refine_ls_structure_factor_coef Fsqd
_refine_ls_weighting_details 'calc w=1/[\s^2^(Fo^2^)+(0.0734P)^2^+0.0000P] where P=(Fo^2^+2Fc^2^)/3'
_refine_ls_weighting_scheme calc
_refine_ls_wR_factor_gt 0.1450
_refine_ls_wR_factor_ref 0.1634
_reflns_number_gt 4278
_reflns_number_total 10797
_reflns_threshold_expression >2sigma(I)
_cod_data_source_file C0CE00129E.TXT
_cod_data_source_block 4
_cod_depositor_comments
;
The following automatic conversions were performed:
'_symmetry_cell_setting' value 'Trigonal' changed to 'trigonal' according
to '/home/saulius/struct/CIF-dictionaries/cif_core.dic' dictionary named
'cif_core.dic' version 2.4.1 from 2010-06-29.

Automatic conversion script
Id: cif_fix_enum 1555 2011-01-17 13:19:09Z saulius 
;
_cod_original_sg_symbol_H-M 'R -3'
_cod_original_formula_sum 'C52.84 H68.02 N6 O13.17 S4 Cl1.34'
_cod_database_code 7205159

loop_
_symmetry_equiv_pos_as_xyz
'x, y, z'
'-y, x-y, z'
'-x+y, -x, z'
'x+2/3, y+1/3, z+1/3'
'-y+2/3, x-y+1/3, z+1/3'
'-x+y+2/3, -x+1/3, z+1/3'
'x+1/3, y+2/3, z+2/3'
'-y+1/3, x-y+2/3, z+2/3'
'-x+y+1/3, -x+2/3, z+2/3'
'-x, -y, -z'
'y, -x+y, -z'
'x-y, x, -z'
'-x+2/3, -y+1/3, -z+1/3'
'y+2/3, -x+y+1/3, -z+1/3'
'x-y+2/3, x+1/3, -z+1/3'
'-x+1/3, -y+2/3, -z+2/3'
'y+1/3, -x+y+2/3, -z+2/3'
'x-y+1/3, x+2/3, -z+2/3'

loop_
_atom_site_label
_atom_site_type_symbol
_atom_site_fract_x
_atom_site_fract_y
_atom_site_fract_z
_atom_site_U_iso_or_equiv
_atom_site_adp_type
_atom_site_occupancy
_atom_site_symmetry_multiplicity
_atom_site_calc_flag
_atom_site_refinement_flags
_atom_site_disorder_assembly
_atom_site_disorder_group
C1 C 0.8702(2) 0.7882(2) 0.08594(5) 0.0543(11) Uani 1 1 d . . .
C2 C 0.9120(2) 0.7869(3) 0.10035(6) 0.0655(12) Uani 1 1 d . . .
H2 H 0.9320 0.8277 0.1080 0.079 Uiso 1 1 calc R . .
C3 C 0.9248(2) 0.7282(3) 0.10359(6) 0.0626(12) Uani 1 1 d . A .
C4 C 0.8921(2) 0.6672(3) 0.09230(5) 0.0592(12) Uani 1 1 d . . .
H4 H 0.8974 0.6253 0.0946 0.071 Uiso 1 1 calc R . .
C5 C 0.8518(2) 0.6660(2) 0.07764(5) 0.0488(10) Uani 1 1 d . . .
C6 C 0.8428(2) 0.7280(2) 0.07385(5) 0.0459(10) Uani 1 1 d . . .
C7 C 0.9742(3) 0.7310(3) 0.11897(6) 0.0779(15) Uani 1 1 d D . .
C8 C 0.9295(5) 0.6660(5) 0.13142(12) 0.117(3) Uani 0.73 1 d PD A 1
H8A H 0.9600 0.6714 0.1415 0.175 Uiso 0.73 1 calc PR A 1
H8B H 0.9155 0.6190 0.1257 0.175 Uiso 0.73 1 calc PR A 1
H8C H 0.8847 0.6665 0.1350 0.175 Uiso 0.73 1 calc PR A 1
C9 C 1.0448(4) 0.7319(6) 0.11192(10) 0.110(3) Uani 0.73 1 d PD A 1
H9A H 1.0312 0.6825 0.1076 0.165 Uiso 0.73 1 calc PR A 1
H9B H 1.0813 0.7456 0.1211 0.165 Uiso 0.73 1 calc PR A 1
H9C H 1.0662 0.7682 0.1026 0.165 Uiso 0.73 1 calc PR A 1
C10 C 1.0025(6) 0.8055(5) 0.12999(12) 0.114(3) Uani 0.73 1 d PD A 1
H10A H 0.9596 0.8070 0.1347 0.172 Uiso 0.73 1 calc PR A 1
H10B H 1.0310 0.8488 0.1226 0.172 Uiso 0.73 1 calc PR A 1
H10C H 1.0341 0.8062 0.1394 0.172 Uiso 0.73 1 calc PR A 1
C11 C 0.8369(3) 0.7898(2) 0.04766(5) 0.0672(13) Uani 1 1 d . . .
H11A H 0.8818 0.8300 0.0532 0.081 Uiso 1 1 calc R . .
H11B H 0.8013 0.8078 0.0461 0.081 Uiso 1 1 calc R . .
C12 C 0.8581(3) 0.7746(3) 0.03026(6) 0.0778(14) Uani 1 1 d . . .
C13 C 0.8754(3) 0.6822(4) 0.01256(6) 0.0794(15) Uani 1 1 d . . .
C14 C 0.7242(2) 0.5445(2) 0.06112(5) 0.0497(10) Uani 1 1 d . . .
C15 C 0.6944(2) 0.5261(2) 0.04420(5) 0.0530(11) Uani 1 1 d . . .
H15 H 0.7274 0.5428 0.0347 0.064 Uiso 1 1 calc R . .
C16 C 0.6168(2) 0.4836(2) 0.04110(5) 0.0522(11) Uani 1 1 d . . .
C17 C 0.5700(2) 0.4620(2) 0.05565(5) 0.0561(11) Uani 1 1 d . . .
H17 H 0.5178 0.4344 0.0540 0.067 Uiso 1 1 calc R . .
C18 C 0.5974(2) 0.4797(2) 0.07255(5) 0.0520(11) Uani 1 1 d . . .
C19 C 0.6754(2) 0.5188(2) 0.07550(5) 0.0502(10) Uani 1 1 d . . .
C20 C 0.5859(2) 0.4582(2) 0.02259(5) 0.0616(12) Uani 1 1 d . . .
C21 C 0.5050(3) 0.4449(3) 0.02107(6) 0.0860(15) Uani 1 1 d . . .
H21A H 0.5034 0.4878 0.0257 0.129 Uiso 1 1 calc R . .
H21B H 0.4709 0.4003 0.0275 0.129 Uiso 1 1 calc R . .
H21C H 0.4901 0.4382 0.0090 0.129 Uiso 1 1 calc R . .
C22 C 0.5837(3) 0.3832(3) 0.01915(7) 0.1067(19) Uani 1 1 d . . .
H22A H 0.5677 0.3673 0.0074 0.160 Uiso 1 1 calc R . .
H22B H 0.5487 0.3453 0.0271 0.160 Uiso 1 1 calc R . .
H22C H 0.6333 0.3898 0.0209 0.160 Uiso 1 1 calc R . .
C23 C 0.6365(3) 0.5153(3) 0.00899(6) 0.110(2) Uani 1 1 d . . .
H23A H 0.6429 0.5642 0.0117 0.165 Uiso 1 1 calc R . .
H23B H 0.6136 0.4997 -0.0023 0.165 Uiso 1 1 calc R . .
H23C H 0.6850 0.5183 0.0090 0.165 Uiso 1 1 calc R . .
C24 C 0.7201(3) 0.4713(3) 0.09778(6) 0.0904(16) Uani 1 1 d . . .
H24A H 0.7620 0.4758 0.0908 0.108 Uiso 1 1 calc R . .
H24B H 0.6762 0.4223 0.0952 0.108 Uiso 1 1 calc R . .
C25 C 0.7391(4) 0.4736(4) 0.11629(9) 0.110(2) Uani 1 1 d . . .
C26 C 0.7518(4) 0.5386(5) 0.14458(11) 0.139(3) Uani 1 1 d . . .
C27 C 0.5479(2) 0.5161(2) 0.10388(5) 0.0509(11) Uani 1 1 d . . .
C28 C 0.5385(2) 0.4997(2) 0.12181(5) 0.0605(12) Uani 1 1 d . . .
H28 H 0.5321 0.4535 0.1256 0.073 Uiso 1 1 calc R . .
C29 C 0.5381(2) 0.5487(3) 0.13401(5) 0.0640(12) Uani 1 1 d . B .
C30 C 0.5494(2) 0.6169(3) 0.12792(6) 0.0715(14) Uani 1 1 d . . .
H30 H 0.5499 0.6514 0.1359 0.086 Uiso 1 1 calc R . .
C31 C 0.5601(2) 0.6369(2) 0.11058(6) 0.0616(12) Uani 1 1 d . . .
C32 C 0.5596(2) 0.5861(2) 0.09836(5) 0.0557(11) Uani 1 1 d . . .
C33 C 0.5216(3) 0.5271(3) 0.15328(6) 0.0955(18) Uani 1 1 d D . .
C34 C 0.5845(6) 0.5916(7) 0.16379(19) 0.089(4) Uani 0.57 1 d PD B 1
H34A H 0.6320 0.5946 0.1613 0.134 Uiso 0.57 1 calc PR B 1
H34B H 0.5737 0.5823 0.1760 0.134 Uiso 0.57 1 calc PR B 1
H34C H 0.5872 0.6386 0.1607 0.134 Uiso 0.57 1 calc PR B 1
C35 C 0.4474(5) 0.5333(7) 0.15748(15) 0.120(4) Uani 0.57 1 d PD B 1
H35A H 0.4050 0.4950 0.1511 0.181 Uiso 0.57 1 calc PR B 1
H35B H 0.4563 0.5824 0.1541 0.181 Uiso 0.57 1 calc PR B 1
H35C H 0.4368 0.5263 0.1698 0.181 Uiso 0.57 1 calc PR B 1
C36 C 0.5034(8) 0.4494(5) 0.15771(17) 0.106(4) Uani 0.57 1 d PD B 1
H36A H 0.4615 0.4139 0.1507 0.159 Uiso 0.57 1 calc PR B 1
H36B H 0.4901 0.4400 0.1699 0.159 Uiso 0.57 1 calc PR B 1
H36C H 0.5466 0.4438 0.1554 0.159 Uiso 0.57 1 calc PR B 1
C37 C 0.4985(3) 0.5819(3) 0.07199(6) 0.0794(14) Uani 1 1 d . . .
H37A H 0.4714 0.6028 0.0781 0.095 Uiso 1 1 calc R . .
H37B H 0.4675 0.5271 0.0723 0.095 Uiso 1 1 calc R . .
C38 C 0.5111(3) 0.6080(3) 0.05355(7) 0.0747(14) Uani 1 1 d . . .
C39 C 0.6140(4) 0.6814(3) 0.03159(6) 0.0759(15) Uani 1 1 d . . .
C40 C 0.6338(3) 0.7719(2) 0.08921(6) 0.0621(12) Uani 1 1 d . . .
C41 C 0.6184(3) 0.8080(3) 0.07615(6) 0.0677(13) Uani 1 1 d . . .
H41 H 0.5685 0.7962 0.0746 0.081 Uiso 1 1 calc R . .
C42 C 0.6732(3) 0.8613(2) 0.06510(6) 0.0634(12) Uani 1 1 d . C .
C43 C 0.7458(3) 0.8749(2) 0.06761(5) 0.0588(11) Uani 1 1 d . . .
H43 H 0.7842 0.9095 0.0604 0.071 Uiso 1 1 calc R . .
C44 C 0.7641(2) 0.8389(2) 0.08058(6) 0.0551(11) Uani 1 1 d . . .
C45 C 0.7078(3) 0.7877(2) 0.09161(5) 0.0575(11) Uani 1 1 d . . .
C46 C 0.6534(3) 0.9028(3) 0.05124(7) 0.0783(14) Uani 1 1 d D . .
C47 C 0.6180(6) 0.9456(5) 0.06082(13) 0.088(3) Uani 0.62 1 d PD C 1
H47A H 0.6524 0.9781 0.0696 0.132 Uiso 0.62 1 calc PR C 1
H47B H 0.5710 0.9095 0.0662 0.132 Uiso 0.62 1 calc PR C 1
H47C H 0.6089 0.9755 0.0525 0.132 Uiso 0.62 1 calc PR C 1
C48 C 0.5965(7) 0.8479(7) 0.03827(15) 0.114(5) Uani 0.62 1 d PD C 1
H48A H 0.5543 0.8082 0.0444 0.171 Uiso 0.62 1 calc PR C 1
H48B H 0.6200 0.8264 0.0312 0.171 Uiso 0.62 1 calc PR C 1
H48C H 0.5791 0.8742 0.0309 0.171 Uiso 0.62 1 calc PR C 1
C49 C 0.7251(4) 0.9660(6) 0.04224(14) 0.106(3) Uani 0.62 1 d PD C 1
H49A H 0.7110 0.9928 0.0342 0.158 Uiso 0.62 1 calc PR C 1
H49B H 0.7502 0.9438 0.0361 0.158 Uiso 0.62 1 calc PR C 1
H49C H 0.7587 1.0005 0.0509 0.158 Uiso 0.62 1 calc PR C 1
C50 C 0.7511(3) 0.7926(3) 0.11996(6) 0.0955(17) Uani 1 1 d . . .
H50A H 0.7131 0.8033 0.1246 0.115 Uiso 1 1 calc R . .
H50B H 0.7962 0.8406 0.1174 0.115 Uiso 1 1 calc R . .
C51 C 0.7697(4) 0.7511(5) 0.13351(8) 0.108(2) Uani 1 1 d . . .
C8' C 0.9727(15) 0.6541(8) 0.1206(3) 0.117(8) Uani 0.27 1 d PD A 2
H8'1 H 0.9895 0.6501 0.1321 0.175 Uiso 0.27 1 calc PR A 2
H8'2 H 1.0057 0.6517 0.1120 0.175 Uiso 0.27 1 calc PR A 2
H8'3 H 0.9220 0.6132 0.1188 0.175 Uiso 0.27 1 calc PR A 2
C9' C 0.9432(15) 0.7428(18) 0.1364(2) 0.147(10) Uani 0.27 1 d PD A 2
H9'1 H 0.8915 0.7303 0.1348 0.220 Uiso 0.27 1 calc PR A 2
H9'2 H 0.9730 0.7948 0.1399 0.220 Uiso 0.27 1 calc PR A 2
H9'3 H 0.9459 0.7107 0.1452 0.220 Uiso 0.27 1 calc PR A 2
C10' C 1.0550(7) 0.7953(11) 0.1159(3) 0.102(7) Uani 0.27 1 d PD A 2
H10D H 1.0858 0.7995 0.1258 0.152 Uiso 0.27 1 calc PR A 2
H10E H 1.0549 0.8420 0.1144 0.152 Uiso 0.27 1 calc PR A 2
H10F H 1.0752 0.7848 0.1056 0.152 Uiso 0.27 1 calc PR A 2
C34' C 0.5490(9) 0.5898(11) 0.1667(3) 0.110(8) Uani 0.43 1 d PD B 2
H34D H 0.5484 0.5696 0.1780 0.164 Uiso 0.43 1 calc PR B 2
H34E H 0.5164 0.6111 0.1666 0.164 Uiso 0.43 1 calc PR B 2
H34F H 0.5998 0.6285 0.1639 0.164 Uiso 0.43 1 calc PR B 2
C35' C 0.4377(6) 0.4683(11) 0.1561(3) 0.181(9) Uani 0.43 1 d PD B 2
H35D H 0.4264 0.4216 0.1505 0.272 Uiso 0.43 1 calc PR B 2
H35E H 0.4067 0.4868 0.1511 0.272 Uiso 0.43 1 calc PR B 2
H35F H 0.4275 0.4599 0.1684 0.272 Uiso 0.43 1 calc PR B 2
C36' C 0.5640(8) 0.4810(8) 0.1581(2) 0.125(7) Uani 0.43 1 d PD B 2
H36D H 0.5509 0.4616 0.1697 0.188 Uiso 0.43 1 calc PR B 2
H36E H 0.6178 0.5142 0.1573 0.188 Uiso 0.43 1 calc PR B 2
H36F H 0.5487 0.4397 0.1500 0.188 Uiso 0.43 1 calc PR B 2
C47' C 0.6776(12) 0.9830(7) 0.0563(3) 0.151(8) Uani 0.38 1 d PD C 2
H47D H 0.7307 1.0096 0.0590 0.227 Uiso 0.38 1 calc PR C 2
H47E H 0.6494 0.9828 0.0664 0.227 Uiso 0.38 1 calc PR C 2
H47F H 0.6680 1.0078 0.0468 0.227 Uiso 0.38 1 calc PR C 2
C48' C 0.5663(6) 0.8584(12) 0.0475(3) 0.137(9) Uani 0.38 1 d PD C 2
H48D H 0.5558 0.8794 0.0373 0.206 Uiso 0.38 1 calc PR C 2
H48E H 0.5396 0.8625 0.0573 0.206 Uiso 0.38 1 calc PR C 2
H48F H 0.5502 0.8060 0.0454 0.206 Uiso 0.38 1 calc PR C 2
C49' C 0.6906(11) 0.8993(12) 0.03378(16) 0.134(6) Uani 0.38 1 d PD C 2
H49D H 0.6662 0.8479 0.0297 0.201 Uiso 0.38 1 calc PR C 2
H49E H 0.7434 0.9172 0.0357 0.201 Uiso 0.38 1 calc PR C 2
H49F H 0.6850 0.9306 0.0252 0.201 Uiso 0.38 1 calc PR C 2
N1 N 0.85200(19) 0.7072(2) 0.02716(4) 0.0659(10) Uani 1 1 d . . .
H1 H 0.8306 0.6741 0.0353 0.079 Uiso 1 1 calc R . .
N2 N 0.9132(3) 0.7333(2) 0.00046(5) 0.1102(16) Uani 1 1 d . . .
H2A H 0.9294 0.7211 -0.0086 0.132 Uiso 1 1 calc R . .
H2B H 0.9217 0.7789 0.0017 0.132 Uiso 1 1 calc R . .
N3 N 0.7311(2) 0.5233(3) 0.12625(7) 0.1101(16) Uani 1 1 d . . .
H3 H 0.7121 0.5481 0.1214 0.132 Uiso 1 1 calc R . .
N4 N 0.7703(4) 0.4920(4) 0.15303(7) 0.186(3) Uani 1 1 d . . .
H4A H 0.7793 0.4973 0.1641 0.223 Uiso 1 1 calc R . .
H4B H 0.7731 0.4571 0.1474 0.223 Uiso 1 1 calc R . .
N5 N 0.5844(2) 0.6480(2) 0.04809(5) 0.0686(10) Uani 1 1 d . . .
H5 H 0.6177 0.6538 0.0558 0.082 Uiso 1 1 calc R . .
N6 N 0.5608(2) 0.6723(2) 0.02002(5) 0.0884(13) Uani 1 1 d . . .
H6A H 0.5739 0.6934 0.0099 0.106 Uiso 1 1 calc R . .
H6B H 0.5137 0.6454 0.0227 0.106 Uiso 1 1 calc R . .
O1 O 0.80369(14) 0.72552(15) 0.05904(3) 0.0556(7) Uani 1 1 d . . .
O2 O 0.8770(3) 0.8233(2) 0.01908(5) 0.1372(17) Uani 1 1 d . . .
O3 O 0.8605(2) 0.6169(2) 0.01211(4) 0.1153(14) Uani 1 1 d . . .
O4 O 0.70378(15) 0.53030(15) 0.09242(3) 0.0624(8) Uani 1 1 d . . .
O5 O 0.7626(3) 0.4330(3) 0.12165(5) 0.1378(16) Uani 1 1 d . . .
O6 O 0.7465(4) 0.5905(3) 0.15175(7) 0.171(2) Uani 1 1 d . . .
O7 O 0.56860(16) 0.60449(15) 0.08074(3) 0.0619(8) Uani 1 1 d . . .
O8 O 0.4576(2) 0.5935(2) 0.04430(5) 0.1232(15) Uani 1 1 d . . .
O9 O 0.6805(2) 0.7169(2) 0.02949(4) 0.1072(13) Uani 1 1 d . . .
O10 O 0.72400(17) 0.75085(16) 0.10454(4) 0.0735(9) Uani 1 1 d . . .
O11 O 0.8068(3) 0.7831(3) 0.14638(6) 0.162(2) Uani 1 1 d . . .
O12 O 0.7374(3) 0.6782(3) 0.13024(6) 0.1422(17) Uani 1 1 d . . .
H12 H 0.7471 0.6572 0.1382 0.213 Uiso 1 1 calc R . .
S1 S 0.86208(7) 0.87101(6) 0.084001(15) 0.0688(4) Uani 1 1 d . . .
S2 S 0.82430(6) 0.59007(6) 0.062867(14) 0.0591(3) Uani 1 1 d . . .
S3 S 0.53120(6) 0.44070(6) 0.089758(14) 0.0654(4) Uani 1 1 d . . .
S4 S 0.56052(8) 0.72112(7) 0.104549(18) 0.0903(5) Uani 1 1 d . . .

loop_
_atom_site_aniso_label
_atom_site_aniso_U_11
_atom_site_aniso_U_22
_atom_site_aniso_U_33
_atom_site_aniso_U_23
_atom_site_aniso_U_13
_atom_site_aniso_U_12
C1 0.054(3) 0.056(3) 0.048(3) 0.004(2) -0.002(2) 0.024(2)
C2 0.057(3) 0.070(3) 0.055(3) -0.004(2) -0.013(2) 0.020(3)
C3 0.046(3) 0.071(3) 0.058(3) 0.005(3) -0.010(2) 0.019(3)
C4 0.046(3) 0.068(3) 0.059(3) 0.012(3) -0.001(2) 0.024(2)
C5 0.039(2) 0.057(3) 0.049(3) 0.007(2) 0.001(2) 0.023(2)
C6 0.040(2) 0.057(3) 0.036(2) 0.001(2) -0.005(2) 0.021(2)
C7 0.062(3) 0.086(4) 0.065(3) 0.009(3) -0.023(3) 0.022(3)
C8 0.093(7) 0.132(9) 0.091(7) 0.046(7) -0.014(5) 0.031(6)
C9 0.078(6) 0.147(8) 0.103(7) 0.012(7) -0.021(5) 0.054(7)
C10 0.109(7) 0.126(8) 0.093(7) -0.015(6) -0.058(6) 0.047(6)
C11 0.092(4) 0.071(3) 0.040(3) 0.001(2) -0.007(3) 0.041(3)
C12 0.103(4) 0.069(4) 0.054(3) 0.008(3) 0.005(3) 0.038(3)
C13 0.109(4) 0.097(4) 0.045(3) 0.005(3) 0.017(3) 0.061(4)
C14 0.051(3) 0.050(3) 0.049(3) -0.002(2) 0.001(2) 0.026(2)
C15 0.057(3) 0.057(3) 0.048(3) 0.004(2) 0.006(2) 0.031(2)
C16 0.056(3) 0.045(3) 0.053(3) -0.001(2) -0.004(2) 0.023(2)
C17 0.050(3) 0.053(3) 0.053(3) -0.002(2) 0.001(2) 0.017(2)
C18 0.056(3) 0.048(3) 0.042(3) 0.000(2) 0.002(2) 0.018(2)
C19 0.056(3) 0.047(3) 0.045(3) -0.002(2) -0.002(2) 0.024(2)
C20 0.067(3) 0.071(3) 0.044(3) -0.011(2) -0.010(2) 0.032(3)
C21 0.083(4) 0.113(4) 0.072(3) -0.023(3) -0.025(3) 0.057(3)
C22 0.145(5) 0.109(4) 0.093(4) -0.050(3) -0.047(4) 0.084(4)
C23 0.103(4) 0.139(5) 0.050(3) 0.005(3) -0.005(3) 0.032(4)
C24 0.113(4) 0.108(4) 0.056(3) 0.014(3) -0.016(3) 0.060(4)
C25 0.129(5) 0.145(6) 0.101(5) 0.026(5) -0.002(4) 0.104(5)
C26 0.134(6) 0.194(9) 0.122(8) 0.029(7) 0.026(5) 0.107(6)
C27 0.052(3) 0.049(3) 0.044(3) 0.000(2) 0.002(2) 0.020(2)
C28 0.060(3) 0.052(3) 0.052(3) 0.010(2) -0.002(2) 0.014(2)
C29 0.074(3) 0.055(3) 0.041(3) -0.001(3) 0.006(2) 0.016(3)
C30 0.082(3) 0.061(3) 0.051(3) -0.004(3) 0.021(3) 0.020(3)
C31 0.067(3) 0.057(3) 0.057(3) 0.002(2) 0.019(2) 0.028(2)
C32 0.054(3) 0.057(3) 0.047(3) 0.015(2) 0.010(2) 0.021(2)
C33 0.096(5) 0.096(5) 0.055(4) -0.001(3) -0.003(3) 0.018(4)
C34 0.110(10) 0.106(9) 0.056(8) -0.008(7) -0.007(8) 0.057(8)
C35 0.114(10) 0.129(10) 0.091(8) 0.027(9) 0.037(7) 0.040(9)
C36 0.150(12) 0.078(8) 0.068(7) 0.029(6) 0.022(10) 0.041(9)
C37 0.074(4) 0.099(4) 0.060(3) 0.020(3) 0.002(3) 0.039(3)
C38 0.080(4) 0.074(3) 0.067(4) 0.011(3) -0.008(3) 0.035(3)
C39 0.104(5) 0.066(3) 0.047(3) 0.012(3) -0.013(4) 0.034(3)
C40 0.076(3) 0.049(3) 0.067(3) 0.001(2) 0.006(3) 0.036(3)
C41 0.068(3) 0.062(3) 0.083(4) -0.006(3) -0.001(3) 0.040(3)
C42 0.065(3) 0.052(3) 0.071(3) 0.002(3) 0.006(3) 0.028(3)
C43 0.072(3) 0.048(3) 0.057(3) 0.006(2) 0.008(3) 0.030(3)
C44 0.062(3) 0.046(3) 0.054(3) -0.006(2) 0.004(2) 0.024(2)
C45 0.081(4) 0.051(3) 0.051(3) 0.004(2) 0.003(3) 0.041(3)
C46 0.092(4) 0.076(4) 0.080(4) 0.006(3) -0.009(3) 0.051(4)
C47 0.106(8) 0.077(7) 0.104(8) 0.012(6) -0.001(7) 0.063(6)
C48 0.151(12) 0.106(8) 0.083(10) -0.010(7) -0.040(9) 0.063(10)
C49 0.115(8) 0.095(8) 0.112(9) 0.048(7) 0.001(7) 0.057(7)
C50 0.139(5) 0.125(5) 0.049(3) 0.015(3) 0.008(3) 0.087(4)
C51 0.129(6) 0.140(6) 0.067(4) 0.007(5) 0.026(4) 0.076(5)
C8' 0.12(2) 0.13(2) 0.10(2) 0.006(18) -0.046(17) 0.07(2)
C9' 0.15(3) 0.16(3) 0.14(3) 0.00(2) -0.01(2) 0.08(3)
C10' 0.079(16) 0.12(2) 0.100(19) 0.013(17) -0.019(14) 0.041(16)
C34' 0.122(17) 0.127(14) 0.087(13) -0.030(11) 0.003(14) 0.067(13)
C35' 0.17(2) 0.18(2) 0.138(18) 0.015(19) 0.011(15) 0.048(19)
C36' 0.159(17) 0.111(14) 0.068(10) 0.023(11) 0.007(14) 0.038(13)
C47' 0.18(2) 0.126(19) 0.16(2) 0.000(16) -0.01(2) 0.082(18)
C48' 0.138(18) 0.15(2) 0.13(2) 0.033(17) -0.025(16) 0.077(16)
C49' 0.147(19) 0.143(18) 0.112(15) 0.028(14) -0.013(14) 0.073(16)
N1 0.081(3) 0.063(3) 0.052(2) 0.005(2) 0.015(2) 0.035(2)
N2 0.158(4) 0.087(3) 0.062(3) 0.010(3) 0.047(3) 0.044(3)
N3 0.100(4) 0.172(5) 0.077(4) -0.006(4) -0.016(3) 0.082(4)
N4 0.250(7) 0.318(9) 0.105(4) 0.050(5) 0.010(4) 0.228(7)
N5 0.086(3) 0.069(3) 0.048(2) 0.005(2) -0.009(2) 0.038(2)
N6 0.103(3) 0.088(3) 0.048(2) 0.012(2) -0.016(2) 0.029(3)
O1 0.0619(18) 0.0657(19) 0.0383(16) -0.0001(15) -0.0100(14) 0.0313(16)
O2 0.244(5) 0.108(3) 0.071(3) 0.021(2) 0.035(3) 0.097(3)
O3 0.192(4) 0.095(3) 0.075(3) 0.015(2) 0.058(3) 0.085(3)
O4 0.0641(19) 0.073(2) 0.0453(18) -0.0113(16) -0.0062(15) 0.0307(17)
O5 0.171(4) 0.184(4) 0.103(3) 0.032(3) 0.005(3) 0.122(4)
O6 0.261(7) 0.212(6) 0.115(4) 0.016(4) 0.009(4) 0.174(5)
O7 0.067(2) 0.070(2) 0.0469(18) 0.0128(15) 0.0068(16) 0.0329(16)
O8 0.089(3) 0.163(4) 0.089(3) 0.034(3) -0.024(2) 0.041(3)
O9 0.093(3) 0.133(3) 0.069(2) 0.034(2) -0.002(2) 0.037(3)
O10 0.098(2) 0.077(2) 0.058(2) 0.0055(18) 0.0055(18) 0.053(2)
O11 0.218(5) 0.240(6) 0.082(3) -0.029(4) -0.032(3) 0.154(5)
O12 0.152(4) 0.122(4) 0.142(4) 0.048(3) -0.002(3) 0.061(3)
S1 0.0736(8) 0.0582(7) 0.0660(8) -0.0084(6) -0.0070(6) 0.0266(7)
S2 0.0518(7) 0.0651(7) 0.0623(7) -0.0048(6) 0.0012(6) 0.0305(6)
S3 0.0686(8) 0.0515(7) 0.0582(7) -0.0022(6) 0.0135(6) 0.0165(6)
S4 0.1023(11) 0.0717(9) 0.1074(11) 0.0214(8) 0.0468(9) 0.0514(8)

loop_
_atom_type_symbol
_atom_type_description
_atom_type_scat_dispersion_real
_atom_type_scat_dispersion_imag
_atom_type_scat_source
C C 0.0033 0.0016 'International Tables Vol C Tables 4.2.6.8 and 6.1.1.4'
H H 0.0000 0.0000 'International Tables Vol C Tables 4.2.6.8 and 6.1.1.4'
N N 0.0061 0.0033 'International Tables Vol C Tables 4.2.6.8 and 6.1.1.4'
O O 0.0106 0.0060 'International Tables Vol C Tables 4.2.6.8 and 6.1.1.4'
S S 0.1246 0.1234 'International Tables Vol C Tables 4.2.6.8 and 6.1.1.4'

loop_
_geom_angle_atom_site_label_1
_geom_angle_atom_site_label_2
_geom_angle_atom_site_label_3
_geom_angle
_geom_angle_site_symmetry_1
_geom_angle_site_symmetry_3
_geom_angle_publ_flag
C2 C1 C6 118.6(4) . . ?
C2 C1 S1 115.4(3) . . ?
C6 C1 S1 125.9(3) . . ?
C3 C2 C1 122.9(4) . . ?
C3 C2 H2 118.6 . . ?
C1 C2 H2 118.6 . . ?
C2 C3 C4 117.1(4) . . ?
C2 C3 C7 121.0(4) . . ?
C4 C3 C7 121.8(4) . . ?
C3 C4 C5 122.6(4) . . ?
C3 C4 H4 118.7 . . ?
C5 C4 H4 118.7 . . ?
C4 C5 C6 119.9(4) . . ?
C4 C5 S2 117.4(3) . . ?
C6 C5 S2 122.1(3) . . ?
O1 C6 C5 118.4(4) . . ?
O1 C6 C1 122.9(4) . . ?
C5 C6 C1 118.5(4) . . ?
C8 C7 C10' 140.1(9) . . ?
C8 C7 C9 112.6(6) . . ?
C10' C7 C9 47.9(9) . . ?
C8 C7 C3 110.8(4) . . ?
C10' C7 C3 108.8(9) . . ?
C9 C7 C3 109.0(5) . . ?
C8 C7 C9' 58.5(10) . . ?
C10' C7 C9' 110.4(11) . . ?
C9 C7 C9' 139.4(11) . . ?
C3 C7 C9' 110.9(11) . . ?
C8 C7 C8' 50.7(9) . . ?
C10' C7 C8' 110.2(10) . . ?
C9 C7 C8' 65.5(10) . . ?
C3 C7 C8' 110.1(8) . . ?
C9' C7 C8' 106.4(10) . . ?
C8 C7 C10 106.0(6) . . ?
C10' C7 C10 62.4(9) . . ?
C9 C7 C10 106.9(5) . . ?
C3 C7 C10 111.5(5) . . ?
C9' C7 C10 50.8(10) . . ?
C8' C7 C10 137.8(9) . . ?
C7 C8 H8A 109.5 . . ?
C7 C8 H8B 109.5 . . ?
C7 C8 H8C 109.5 . . ?
C7 C9 H9A 109.5 . . ?
C7 C9 H9B 109.5 . . ?
C7 C9 H9C 109.5 . . ?
C7 C10 H10A 109.5 . . ?
C7 C10 H10B 109.5 . . ?
C7 C10 H10C 109.5 . . ?
O1 C11 C12 114.2(4) . . ?
O1 C11 H11A 108.7 . . ?
C12 C11 H11A 108.7 . . ?
O1 C11 H11B 108.7 . . ?
C12 C11 H11B 108.7 . . ?
H11A C11 H11B 107.6 . . ?
O2 C12 N1 122.7(5) . . ?
O2 C12 C11 118.0(5) . . ?
N1 C12 C11 119.2(4) . . ?
O3 C13 N2 125.1(5) . . ?
O3 C13 N1 118.5(5) . . ?
N2 C13 N1 116.4(5) . . ?
C19 C14 C15 119.8(4) . . ?
C19 C14 S2 123.5(3) . . ?
C15 C14 S2 116.2(3) . . ?
C16 C15 C14 122.0(4) . . ?
C16 C15 H15 119.0 . . ?
C14 C15 H15 119.0 . . ?
C17 C16 C15 116.6(4) . . ?
C17 C16 C20 122.3(4) . . ?
C15 C16 C20 121.0(4) . . ?
C18 C17 C16 122.9(4) . . ?
C18 C17 H17 118.5 . . ?
C16 C17 H17 118.5 . . ?
C17 C18 C19 119.8(4) . . ?
C17 C18 S3 117.5(3) . . ?
C19 C18 S3 122.2(3) . . ?
O4 C19 C18 120.4(4) . . ?
O4 C19 C14 120.9(4) . . ?
C18 C19 C14 118.7(4) . . ?
C23 C20 C22 108.5(4) . . ?
C23 C20 C16 111.6(4) . . ?
C22 C20 C16 107.4(4) . . ?
C23 C20 C21 110.0(4) . . ?
C22 C20 C21 108.5(4) . . ?
C16 C20 C21 110.7(4) . . ?
C20 C21 H21A 109.5 . . ?
C20 C21 H21B 109.5 . . ?
H21A C21 H21B 109.5 . . ?
C20 C21 H21C 109.5 . . ?
H21A C21 H21C 109.5 . . ?
H21B C21 H21C 109.5 . . ?
C20 C22 H22A 109.5 . . ?
C20 C22 H22B 109.5 . . ?
H22A C22 H22B 109.5 . . ?
C20 C22 H22C 109.5 . . ?
H22A C22 H22C 109.5 . . ?
H22B C22 H22C 109.5 . . ?
C20 C23 H23A 109.5 . . ?
C20 C23 H23B 109.5 . . ?
H23A C23 H23B 109.5 . . ?
C20 C23 H23C 109.5 . . ?
H23A C23 H23C 109.5 . . ?
H23B C23 H23C 109.5 . . ?
O4 C24 C25 114.3(5) . . ?
O4 C24 H24A 108.7 . . ?
C25 C24 H24A 108.7 . . ?
O4 C24 H24B 108.7 . . ?
C25 C24 H24B 108.7 . . ?
H24A C24 H24B 107.6 . . ?
O5 C25 N3 124.1(6) . . ?
O5 C25 C24 119.5(7) . . ?
N3 C25 C24 116.4(5) . . ?
O6 C26 N4 124.1(8) . . ?
O6 C26 N3 118.0(8) . . ?
N4 C26 N3 117.7(8) . . ?
C32 C27 C28 118.4(4) . . ?
C32 C27 S3 124.5(3) . . ?
C28 C27 S3 116.6(3) . . ?
C29 C28 C27 122.9(4) . . ?
C29 C28 H28 118.6 . . ?
C27 C28 H28 118.6 . . ?
C28 C29 C30 116.6(4) . . ?
C28 C29 C33 121.9(4) . . ?
C30 C29 C33 121.4(4) . . ?
C29 C30 C31 123.4(4) . . ?
C29 C30 H30 118.3 . . ?
C31 C30 H30 118.3 . . ?
C30 C31 C32 119.2(4) . . ?
C30 C31 S4 117.5(3) . . ?
C32 C31 S4 122.7(3) . . ?
O7 C32 C27 120.4(4) . . ?
O7 C32 C31 120.1(4) . . ?
C27 C32 C31 119.5(4) . . ?
C36 C33 C34' 122.7(13) . . ?
C36 C33 C34 117.1(9) . . ?
C36 C33 C29 115.6(6) . . ?
C34' C33 C29 118.5(11) . . ?
C34 C33 C29 107.0(7) . . ?
C36 C33 C35' 63.0(8) . . ?
C34' C33 C35' 111.2(10) . . ?
C34 C33 C35' 136.5(10) . . ?
C29 C33 C35' 110.9(8) . . ?
C34' C33 C36' 105.1(10) . . ?
C34 C33 C36' 85.3(9) . . ?
C29 C33 C36' 106.5(8) . . ?
C35' C33 C36' 103.1(9) . . ?
C36 C33 C35 107.2(7) . . ?
C34' C33 C35 76.3(8) . . ?
C34 C33 C35 104.1(7) . . ?
C29 C33 C35 104.5(6) . . ?
C35' C33 C35 46.4(8) . . ?
C36' C33 C35 143.2(8) . . ?
C33 C34 H34A 109.5 . . ?
C33 C34 H34B 109.5 . . ?
C33 C34 H34C 109.5 . . ?
C33 C35 H35A 109.5 . . ?
C33 C35 H35B 109.5 . . ?
C33 C35 H35C 109.5 . . ?
C33 C36 H36A 109.5 . . ?
C33 C36 H36B 109.5 . . ?
C33 C36 H36C 109.5 . . ?
O7 C37 C38 111.4(4) . . ?
O7 C37 H37A 109.4 . . ?
C38 C37 H37A 109.4 . . ?
O7 C37 H37B 109.4 . . ?
C38 C37 H37B 109.4 . . ?
H37A C37 H37B 108.0 . . ?
O8 C38 N5 123.6(5) . . ?
O8 C38 C37 119.8(5) . . ?
N5 C38 C37 116.6(5) . . ?
O9 C39 N6 126.4(5) . . ?
O9 C39 N5 119.8(5) . . ?
N6 C39 N5 113.7(5) . . ?
C41 C40 C45 119.1(4) . . ?
C41 C40 S4 116.6(4) . . ?
C45 C40 S4 123.3(4) . . ?
C40 C41 C42 123.8(4) . . ?
C40 C41 H41 118.1 . . ?
C42 C41 H41 118.1 . . ?
C43 C42 C41 115.8(4) . . ?
C43 C42 C46 122.6(4) . . ?
C41 C42 C46 121.6(4) . . ?
C42 C43 C44 122.5(4) . . ?
C42 C43 H43 118.7 . . ?
C44 C43 H43 118.7 . . ?
C45 C44 C43 119.5(4) . . ?
C45 C44 S1 122.8(4) . . ?
C43 C44 S1 117.2(3) . . ?
O10 C45 C44 120.9(4) . . ?
O10 C45 C40 119.8(4) . . ?
C44 C45 C40 119.3(4) . . ?
C47' C46 C48 133.6(11) . . ?
C47' C46 C42 112.8(9) . . ?
C48 C46 C42 111.2(7) . . ?
C47' C46 C49 63.3(8) . . ?
C48 C46 C49 112.3(7) . . ?
C42 C46 C49 111.6(5) . . ?
C47' C46 C49' 111.8(9) . . ?
C48 C46 C49' 67.2(7) . . ?
C42 C46 C49' 107.5(7) . . ?
C49 C46 C49' 51.4(7) . . ?
C47' C46 C48' 109.8(10) . . ?
C42 C46 C48' 110.1(10) . . ?
C49 C46 C48' 136.6(10) . . ?
C49' C46 C48' 104.6(9) . . ?
C48 C46 C47 108.9(7) . . ?
C42 C46 C47 107.8(5) . . ?
C49 C46 C47 104.7(6) . . ?
C49' C46 C47 143.1(8) . . ?
C48' C46 C47 72.8(8) . . ?
C46 C47 H47A 109.5 . . ?
C46 C47 H47B 109.5 . . ?
C46 C47 H47C 109.5 . . ?
C46 C48 H48A 109.5 . . ?
C46 C48 H48B 109.5 . . ?
C46 C48 H48C 109.5 . . ?
C46 C49 H49A 109.5 . . ?
C46 C49 H49B 109.5 . . ?
C46 C49 H49C 109.5 . . ?
O10 C50 C51 112.0(5) . . ?
O10 C50 H50A 109.2 . . ?
C51 C50 H50A 109.2 . . ?
O10 C50 H50B 109.2 . . ?
C51 C50 H50B 109.2 . . ?
H50A C50 H50B 107.9 . . ?
O11 C51 O12 126.0(7) . . ?
O11 C51 C50 121.5(7) . . ?
O12 C51 C50 112.4(6) . . ?
C7 C8' H8'1 109.5 . . ?
C7 C8' H8'2 109.5 . . ?
H8'1 C8' H8'2 109.5 . . ?
C7 C8' H8'3 109.5 . . ?
H8'1 C8' H8'3 109.5 . . ?
H8'2 C8' H8'3 109.5 . . ?
C7 C9' H9'1 109.5 . . ?
C7 C9' H9'2 109.5 . . ?
H9'1 C9' H9'2 109.5 . . ?
C7 C9' H9'3 109.5 . . ?
H9'1 C9' H9'3 109.5 . . ?
H9'2 C9' H9'3 109.5 . . ?
C7 C10' H10D 109.5 . . ?
C7 C10' H10E 109.5 . . ?
H10D C10' H10E 109.5 . . ?
C7 C10' H10F 109.5 . . ?
H10D C10' H10F 109.5 . . ?
H10E C10' H10F 109.5 . . ?
C33 C34' H34D 109.5 . . ?
C33 C34' H34E 109.5 . . ?
H34D C34' H34E 109.5 . . ?
C33 C34' H34F 109.5 . . ?
H34D C34' H34F 109.5 . . ?
H34E C34' H34F 109.5 . . ?
C33 C35' H35D 109.5 . . ?
C33 C35' H35E 109.5 . . ?
H35D C35' H35E 109.5 . . ?
C33 C35' H35F 109.5 . . ?
H35D C35' H35F 109.5 . . ?
H35E C35' H35F 109.5 . . ?
C33 C36' H36D 109.5 . . ?
C33 C36' H36E 109.5 . . ?
H36D C36' H36E 109.5 . . ?
C33 C36' H36F 109.5 . . ?
H36D C36' H36F 109.5 . . ?
H36E C36' H36F 109.5 . . ?
C46 C47' H47D 109.5 . . ?
C46 C47' H47E 109.5 . . ?
H47D C47' H47E 109.5 . . ?
C46 C47' H47F 109.5 . . ?
H47D C47' H47F 109.5 . . ?
H47E C47' H47F 109.5 . . ?
C46 C48' H48D 109.5 . . ?
C46 C48' H48E 109.5 . . ?
H48D C48' H48E 109.5 . . ?
C46 C48' H48F 109.5 . . ?
H48D C48' H48F 109.5 . . ?
H48E C48' H48F 109.5 . . ?
C46 C49' H49D 109.5 . . ?
C46 C49' H49E 109.5 . . ?
H49D C49' H49E 109.5 . . ?
C46 C49' H49F 109.5 . . ?
H49D C49' H49F 109.5 . . ?
H49E C49' H49F 109.5 . . ?
C12 N1 C13 129.7(4) . . ?
C12 N1 H1 115.2 . . ?
C13 N1 H1 115.2 . . ?
C13 N2 H2A 120.0 . . ?
C13 N2 H2B 120.0 . . ?
H2A N2 H2B 120.0 . . ?
C25 N3 C26 125.3(6) . . ?
C25 N3 H3 117.3 . . ?
C26 N3 H3 117.3 . . ?
C26 N4 H4A 120.0 . . ?
C26 N4 H4B 120.0 . . ?
H4A N4 H4B 120.0 . . ?
C38 N5 C39 129.6(4) . . ?
C38 N5 H5 115.2 . . ?
C39 N5 H5 115.2 . . ?
C39 N6 H6A 120.0 . . ?
C39 N6 H6B 120.0 . . ?
H6A N6 H6B 120.0 . . ?
C6 O1 C11 118.0(3) . . ?
C19 O4 C24 111.8(3) . . ?
C32 O7 C37 113.2(3) . . ?
C45 O10 C50 113.8(3) . . ?
C51 O12 H12 109.5 . . ?
C44 S1 C1 106.38(19) . . ?
C5 S2 C14 106.55(18) . . ?
C18 S3 C27 107.07(19) . . ?
C40 S4 C31 109.4(2) . . ?

loop_
_geom_bond_atom_site_label_1
_geom_bond_atom_site_label_2
_geom_bond_distance
_geom_bond_site_symmetry_2
_geom_bond_publ_flag
C1 C2 1.403(5) . ?
C1 C6 1.411(5) . ?
C1 S1 1.782(4) . ?
C2 C3 1.368(6) . ?
C2 H2 0.9300 . ?
C3 C4 1.381(6) . ?
C3 C7 1.531(6) . ?
C4 C5 1.384(5) . ?
C4 H4 0.9300 . ?
C5 C6 1.395(5) . ?
C5 S2 1.766(4) . ?
C6 O1 1.373(4) . ?
C7 C8 1.512(6) . ?
C7 C10' 1.524(9) . ?
C7 C9 1.527(7) . ?
C7 C9' 1.543(9) . ?
C7 C8' 1.558(9) . ?
C7 C10 1.573(7) . ?
C8 H8A 0.9600 . ?
C8 H8B 0.9600 . ?
C8 H8C 0.9600 . ?
C9 H9A 0.9600 . ?
C9 H9B 0.9600 . ?
C9 H9C 0.9600 . ?
C10 H10A 0.9600 . ?
C10 H10B 0.9600 . ?
C10 H10C 0.9600 . ?
C11 O1 1.431(4) . ?
C11 C12 1.480(6) . ?
C11 H11A 0.9700 . ?
C11 H11B 0.9700 . ?
C12 O2 1.218(5) . ?
C12 N1 1.337(5) . ?
C13 O3 1.210(5) . ?
C13 N2 1.316(6) . ?
C13 N1 1.406(5) . ?
C14 C19 1.397(5) . ?
C14 C15 1.400(5) . ?
C14 S2 1.775(4) . ?
C15 C16 1.392(5) . ?
C15 H15 0.9300 . ?
C16 C17 1.387(5) . ?
C16 C20 1.532(5) . ?
C17 C18 1.384(5) . ?
C17 H17 0.9300 . ?
C18 C19 1.395(5) . ?
C18 S3 1.765(4) . ?
C19 O4 1.390(4) . ?
C20 C23 1.518(6) . ?
C20 C22 1.531(6) . ?
C20 C21 1.534(5) . ?
C21 H21A 0.9600 . ?
C21 H21B 0.9600 . ?
C21 H21C 0.9600 . ?
C22 H22A 0.9600 . ?
C22 H22B 0.9600 . ?
C22 H22C 0.9600 . ?
C23 H23A 0.9600 . ?
C23 H23B 0.9600 . ?
C23 H23C 0.9600 . ?
C24 O4 1.457(5) . ?
C24 C25 1.464(7) . ?
C24 H24A 0.9700 . ?
C24 H24B 0.9700 . ?
C25 O5 1.216(6) . ?
C25 N3 1.341(7) . ?
C26 O6 1.243(8) . ?
C26 N4 1.348(8) . ?
C26 N3 1.454(8) . ?
C27 C32 1.388(5) . ?
C27 C28 1.403(5) . ?
C27 S3 1.767(4) . ?
C28 C29 1.371(5) . ?
C28 H28 0.9300 . ?
C29 C30 1.373(6) . ?
C29 C33 1.528(6) . ?
C30 C31 1.373(5) . ?
C30 H30 0.9300 . ?
C31 C32 1.392(5) . ?
C31 S4 1.774(4) . ?
C32 O7 1.387(4) . ?
C33 C36 1.473(7) . ?
C33 C34' 1.510(9) . ?
C33 C34 1.527(8) . ?
C33 C35' 1.535(9) . ?
C33 C36' 1.604(9) . ?
C33 C35 1.612(8) . ?
C34 H34A 0.9600 . ?
C34 H34B 0.9600 . ?
C34 H34C 0.9600 . ?
C35 H35A 0.9600 . ?
C35 H35B 0.9600 . ?
C35 H35C 0.9600 . ?
C36 H36A 0.9600 . ?
C36 H36B 0.9600 . ?
C36 H36C 0.9600 . ?
C37 O7 1.429(5) . ?
C37 C38 1.486(6) . ?
C37 H37A 0.9700 . ?
C37 H37B 0.9700 . ?
C38 O8 1.206(5) . ?
C38 N5 1.360(5) . ?
C39 O9 1.185(6) . ?
C39 N6 1.339(6) . ?
C39 N5 1.419(6) . ?
C40 C41 1.367(5) . ?
C40 C45 1.388(6) . ?
C40 S4 1.770(4) . ?
C41 C42 1.388(6) . ?
C41 H41 0.9300 . ?
C42 C43 1.376(5) . ?
C42 C46 1.533(6) . ?
C43 C44 1.391(5) . ?
C43 H43 0.9300 . ?
C44 C45 1.387(5) . ?
C44 S1 1.782(4) . ?
C45 O10 1.379(5) . ?
C46 C47' 1.502(9) . ?
C46 C48 1.512(8) . ?
C46 C49 1.544(7) . ?
C46 C49' 1.556(9) . ?
C46 C48' 1.563(9) . ?
C46 C47 1.564(7) . ?
C47 H47A 0.9600 . ?
C47 H47B 0.9600 . ?
C47 H47C 0.9600 . ?
C48 H48A 0.9600 . ?
C48 H48B 0.9600 . ?
C48 H48C 0.9600 . ?
C49 H49A 0.9600 . ?
C49 H49B 0.9600 . ?
C49 H49C 0.9600 . ?
C50 O10 1.397(5) . ?
C50 C51 1.503(8) . ?
C50 H50A 0.9700 . ?
C50 H50B 0.9700 . ?
C51 O11 1.215(7) . ?
C51 O12 1.313(7) . ?
C8' H8'1 0.9600 . ?
C8' H8'2 0.9600 . ?
C8' H8'3 0.9600 . ?
C9' H9'1 0.9600 . ?
C9' H9'2 0.9600 . ?
C9' H9'3 0.9600 . ?
C10' H10D 0.9600 . ?
C10' H10E 0.9600 . ?
C10' H10F 0.9600 . ?
C34' H34D 0.9600 . ?
C34' H34E 0.9600 . ?
C34' H34F 0.9600 . ?
C35' H35D 0.9600 . ?
C35' H35E 0.9600 . ?
C35' H35F 0.9600 . ?
C36' H36D 0.9600 . ?
C36' H36E 0.9600 . ?
C36' H36F 0.9600 . ?
C47' H47D 0.9600 . ?
C47' H47E 0.9600 . ?
C47' H47F 0.9600 . ?
C48' H48D 0.9600 . ?
C48' H48E 0.9600 . ?
C48' H48F 0.9600 . ?
C49' H49D 0.9600 . ?
C49' H49E 0.9600 . ?
C49' H49F 0.9600 . ?
N1 H1 0.8600 . ?
N2 H2A 0.8600 . ?
N2 H2B 0.8600 . ?
N3 H3 0.8600 . ?
N4 H4A 0.8600 . ?
N4 H4B 0.8600 . ?
N5 H5 0.8600 . ?
N6 H6A 0.8600 . ?
N6 H6B 0.8600 . ?
O12 H12 0.8200 . ?

loop_
_geom_hbond_atom_site_label_D
_geom_hbond_atom_site_label_H
_geom_hbond_atom_site_label_A
_geom_hbond_distance_DH
_geom_hbond_distance_HA
_geom_hbond_distance_DA
_geom_hbond_angle_DHA
_geom_hbond_site_symmetry_A
C50 H50B S1 0.97 2.81 3.411(5) 121.0 .
C34 H34A O6 0.96 2.49 3.440(13) 172.8 .
C11 H11B O9 0.97 2.56 3.092(6) 114.7 .
C11 H11A S1 0.97 2.60 3.146(4) 115.9 .
O12 H12 O6 0.82 1.71 2.505(6) 163.2 .
N6 H6B O8 0.86 1.99 2.661(5) 134.4 .
N6 H6A O3 0.86 2.03 2.887(5) 171.6 11_565
N5 H5 O7 0.86 2.16 2.618(4) 113.1 .
N4 H4B O5 0.86 2.02 2.656(7) 130.6 .
N4 H4A O11 0.86 2.27 3.053(8) 151.1 13_665
N3 H3 O12 0.86 2.53 3.109(8) 125.8 .
N3 H3 O4 0.86 2.24 2.667(5) 110.6 .
N2 H2B O2 0.86 2.06 2.699(5) 130.5 .
N2 H2A O9 0.86 2.07 2.928(5) 174.0 12_655
N1 H1 O1 0.86 2.30 2.727(4) 111.2 .
N1 H1 S2 0.86 2.68 3.484(4) 156.3 .

loop_
_platon_squeeze_void_nr
_platon_squeeze_void_average_x
_platon_squeeze_void_average_y
_platon_squeeze_void_average_z
_platon_squeeze_void_volume
_platon_squeeze_void_count_electrons
_platon_squeeze_void_content
1 0.000 0.000 0.000 223 56 ' '
2 0.000 0.000 0.142 118 39 ' '
3 0.000 0.000 0.274 48 8 ' '
4 0.000 0.000 0.500 872 146 ' '
5 0.000 0.000 0.726 48 12 ' '
6 0.000 0.000 0.858 118 29 ' '
7 0.333 0.667 0.167 872 146 ' '
8 0.333 0.667 0.667 221 55 ' '
9 0.333 0.667 0.808 118 39 ' '
10 0.333 0.667 0.525 118 29 ' '
11 0.333 0.667 0.393 50 12 ' '
12 0.333 0.667 0.941 48 8 ' '
13 0.667 0.333 0.833 872 146 ' '
14 0.667 0.333 0.333 221 55 ' '
15 0.667 0.333 0.475 118 39 ' '
16 0.667 0.333 0.192 118 30 ' '
17 0.667 0.333 0.059 48 12 ' '
18 0.667 0.333 0.607 50 8 ' '
